data_4335412
loop_
_publ_author_name
'Christian Hering'
'Julia Rothe'
'Axel Schulz'
'Alexander Villinger'

_publ_contact_author_address
;
Universit\"at Rostock
Institut f\"ur Chemie
Abteilung f\"ur Anorganische Chemie
Albert-Einstein-Strasse 3a 
18059 Rostock
Bundesrepublik Deutschland
;
_publ_contact_author_email
;
axel.schulz@uni-rostock.de'
;
_publ_contact_author_fax '+49 (0)381/498-6382'
_publ_contact_author_name 'Axel Schulz'
_publ_contact_author_phone '+49 (0)381/498-6400'
_publ_section_title
;
 Structure and Bonding of Novel Acyclic Bisaminoarsenium Cations
;
_journal_name_full 'Inorganic Chemistry'
_journal_page_first 7781
_journal_page_last 7790
_journal_paper_doi 10.1021/ic4010104
_journal_volume 52
_journal_year 2013
_chemical_formula_moiety
;
C12 H36 As N2 Si4 +, Cl4 Ga -, C H2 Cl2
;
_chemical_formula_sum 'C13 H38 As Cl6 Ga N2 Si4'
_chemical_formula_weight 692.15
_chemical_name_systematic
;
 bis-(N,N-bis(trimethylsilyl)amino)arsenium tetrachlorogallate
;
_space_group_IT_number 14
_symmetry_cell_setting monoclinic
_symmetry_Int_Tables_number 14
_symmetry_space_group_name_Hall '-P 2yn'
_symmetry_space_group_name_H-M 'P 1 21/n 1'
_atom_sites_solution_hydrogens geom
_atom_sites_solution_primary direct
_atom_sites_solution_secondary difmap
_audit_author_name 'Villinger, A.'
_audit_creation_method SHELXL-97
_cell_angle_alpha 90.00
_cell_angle_beta 95.948(2)
_cell_angle_gamma 90.00
_cell_formula_units_Z 4
_cell_length_a 12.6262(4)
_cell_length_b 17.3951(5)
_cell_length_c 14.2271(4)
_cell_measurement_reflns_used 9900
_cell_measurement_temperature 173(2)
_cell_measurement_theta_max 55.397
_cell_measurement_theta_min 4.554
_cell_volume 3107.93(16)
_computing_cell_refinement 'Bruker Apex V7.51A'
_computing_data_collection 'Bruker Apex V7.51A'
_computing_data_reduction 'Bruker SAINT'
_computing_molecular_graphics 'ORTEP-3v2.01 (Farrugia, 1997)'
_computing_publication_material SHELXL-97
_computing_structure_refinement 'SHELXL-97 (Sheldrick, 1997)'
_computing_structure_solution 'SHELXS-97 (Sheldrick, 1997)'
_diffrn_ambient_temperature 173(2)
_diffrn_measured_fraction_theta_full 1.000
_diffrn_measured_fraction_theta_max 1.000
_diffrn_measurement_device_type 'Bruker Apex Kappa II-CCD-diffractometer'
_diffrn_measurement_method 'phi and omega scans'
_diffrn_radiation_monochromator graphite
_diffrn_radiation_source 'sealed tube'
_diffrn_radiation_type MoK\a
_diffrn_radiation_wavelength 0.71073
_diffrn_reflns_av_R_equivalents 0.0593
_diffrn_reflns_av_sigmaI/netI 0.0615
_diffrn_reflns_limit_h_max 19
_diffrn_reflns_limit_h_min -19
_diffrn_reflns_limit_k_max 27
_diffrn_reflns_limit_k_min -24
_diffrn_reflns_limit_l_max 21
_diffrn_reflns_limit_l_min -22
_diffrn_reflns_number 75738
_diffrn_reflns_theta_full 34.00
_diffrn_reflns_theta_max 34.00
_diffrn_reflns_theta_min 1.86
_exptl_absorpt_coefficient_mu 2.618
_exptl_absorpt_correction_T_max 0.8179
_exptl_absorpt_correction_T_min 0.4975
_exptl_absorpt_correction_type multi-scan
_exptl_absorpt_process_details '(SADABS; Sheldrick, 2004)'
_exptl_crystal_colour yellow
_exptl_crystal_density_diffrn 1.479
_exptl_crystal_description block
_exptl_crystal_F_000 1408
_exptl_crystal_size_max 0.31
_exptl_crystal_size_mid 0.20
_exptl_crystal_size_min 0.08
_refine_diff_density_max 1.275
_refine_diff_density_min -0.877
_refine_diff_density_rms 0.090
_refine_ls_extinction_method none
_refine_ls_goodness_of_fit_ref 1.008
_refine_ls_hydrogen_treatment constr
_refine_ls_matrix_type full
_refine_ls_number_parameters 295
_refine_ls_number_reflns 12692
_refine_ls_number_restraints 16
_refine_ls_restrained_S_all 1.010
_refine_ls_R_factor_all 0.0875
_refine_ls_R_factor_gt 0.0397
_refine_ls_shift/su_max 0.002
_refine_ls_shift/su_mean 0.000
_refine_ls_structure_factor_coef Fsqd
_refine_ls_weighting_details 'calc w=1/[\s^2^(Fo^2^)+(0.0340P)^2^+1.1446P] where P=(Fo^2^+2Fc^2^)/3'
_refine_ls_weighting_scheme calc
_refine_ls_wR_factor_gt 0.0764
_refine_ls_wR_factor_ref 0.0897
_reflns_number_gt 8016
_reflns_number_total 12692
_reflns_threshold_expression >2\s(I)
_cod_data_source_file ic4010104_si_001_3.cif
_cod_data_source_block ch224_[((me3si)2n)2as][gacl4]
_cod_original_sg_symbol_H-M 'P 21/n'
_cod_database_code 4335412

loop_
_symmetry_equiv_pos_as_xyz
'x, y, z'
'-x+1/2, y+1/2, -z+1/2'
'-x, -y, -z'
'x-1/2, -y-1/2, z-1/2'

loop_
_atom_site_label
_atom_site_type_symbol
_atom_site_fract_x
_atom_site_fract_y
_atom_site_fract_z
_atom_site_U_iso_or_equiv
_atom_site_adp_type
_atom_site_occupancy
_atom_site_symmetry_multiplicity
_atom_site_calc_flag
_atom_site_refinement_flags
_atom_site_disorder_assembly
_atom_site_disorder_group
As1 As 0.891483(14) 0.103027(12) 0.601748(14) 0.02337(5) Uani 1 1 d . . .
N1 N 0.86115(11) 0.08279(9) 0.71864(11) 0.0212(3) Uani 1 1 d . . .
N2 N 0.78942(11) 0.16205(10) 0.54491(11) 0.0227(3) Uani 1 1 d . . .
Si1 Si 0.90462(4) -0.01132(3) 0.76073(4) 0.02808(12) Uani 1 1 d . . .
Si2 Si 0.82588(4) 0.15437(3) 0.80198(4) 0.02390(11) Uani 1 1 d . . .
Si3 Si 0.64787(4) 0.14766(4) 0.54850(4) 0.02667(12) Uani 1 1 d . . .
Si4 Si 0.83693(4) 0.22551(3) 0.45635(4) 0.02516(12) Uani 1 1 d . . .
C1 C 0.8069(2) -0.04682(16) 0.8391(2) 0.0532(7) Uani 1 1 d . . .
H1A H 0.8096 -0.0143 0.8956 0.080 Uiso 1 1 calc R . .
H1B H 0.8243 -0.0999 0.8579 0.080 Uiso 1 1 calc R . .
H1C H 0.7352 -0.0450 0.8055 0.080 Uiso 1 1 calc R . .
C2 C 1.04160(18) -0.01177(15) 0.82221(17) 0.0413(6) Uani 1 1 d . . .
H2A H 1.0892 0.0165 0.7843 0.062 Uiso 1 1 calc R . .
H2B H 1.0665 -0.0649 0.8306 0.062 Uiso 1 1 calc R . .
H2C H 1.0414 0.0129 0.8841 0.062 Uiso 1 1 calc R . .
C3 C 0.9024(2) -0.07569(15) 0.65714(18) 0.0450(6) Uani 1 1 d . . .
H3A H 0.8310 -0.0756 0.6228 0.067 Uiso 1 1 calc R . .
H3B H 0.9209 -0.1280 0.6784 0.067 Uiso 1 1 calc R . .
H3C H 0.9541 -0.0576 0.6153 0.067 Uiso 1 1 calc R . .
C4 C 0.92099(18) 0.14418(14) 0.91022(16) 0.0367(5) Uani 1 1 d . . .
H4A H 0.9116 0.0937 0.9388 0.055 Uiso 1 1 calc R . .
H4B H 0.9074 0.1846 0.9555 0.055 Uiso 1 1 calc R . .
H4C H 0.9940 0.1489 0.8934 0.055 Uiso 1 1 calc R . .
C5 C 0.68867(16) 0.14092(15) 0.83473(16) 0.0359(5) Uani 1 1 d . . .
H5A H 0.6379 0.1443 0.7779 0.054 Uiso 1 1 calc R . .
H5B H 0.6728 0.1810 0.8796 0.054 Uiso 1 1 calc R . .
H5C H 0.6828 0.0903 0.8640 0.054 Uiso 1 1 calc R . .
C6 C 0.84601(17) 0.25203(13) 0.75480(16) 0.0327(5) Uani 1 1 d . . .
H6A H 0.9206 0.2582 0.7429 0.049 Uiso 1 1 calc R . .
H6B H 0.8281 0.2905 0.8009 0.049 Uiso 1 1 calc R . .
H6C H 0.7999 0.2590 0.6956 0.049 Uiso 1 1 calc R . .
C7 C 0.62339(16) 0.05174(13) 0.60008(17) 0.0349(5) Uani 1 1 d . . .
H7A H 0.6552 0.0117 0.5635 0.052 Uiso 1 1 calc R . .
H7B H 0.5465 0.0429 0.5981 0.052 Uiso 1 1 calc R . .
H7C H 0.6555 0.0501 0.6658 0.052 Uiso 1 1 calc R . .
C8 C 0.58742(15) 0.22832(13) 0.61032(16) 0.0340(5) Uani 1 1 d . . .
H8A H 0.6250 0.2344 0.6737 0.051 Uiso 1 1 calc R . .
H8B H 0.5122 0.2171 0.6155 0.051 Uiso 1 1 calc R . .
H8C H 0.5932 0.2759 0.5743 0.051 Uiso 1 1 calc R . .
C9 C 0.58432(17) 0.14475(16) 0.42434(17) 0.0421(6) Uani 1 1 d . . .
H9A H 0.5949 0.1942 0.3936 0.063 Uiso 1 1 calc R . .
H9B H 0.5079 0.1349 0.4242 0.063 Uiso 1 1 calc R . .
H9C H 0.6167 0.1037 0.3898 0.063 Uiso 1 1 calc R . .
C10 C 0.76491(17) 0.31773(13) 0.46255(16) 0.0342(5) Uani 1 1 d . . .
H10A H 0.6886 0.3092 0.4458 0.051 Uiso 1 1 calc R . .
H10B H 0.7913 0.3545 0.4182 0.051 Uiso 1 1 calc R . .
H10C H 0.7768 0.3383 0.5269 0.051 Uiso 1 1 calc R . .
C11 C 0.82130(19) 0.18230(14) 0.33667(15) 0.0367(5) Uani 1 1 d . . .
H11A H 0.8459 0.1288 0.3403 0.055 Uiso 1 1 calc R . .
H11B H 0.8636 0.2115 0.2950 0.055 Uiso 1 1 calc R . .
H11C H 0.7461 0.1837 0.3114 0.055 Uiso 1 1 calc R . .
C12 C 0.98078(16) 0.24344(15) 0.48955(17) 0.0387(5) Uani 1 1 d . . .
H12A H 0.9913 0.2635 0.5542 0.058 Uiso 1 1 calc R . .
H12B H 1.0067 0.2810 0.4460 0.058 Uiso 1 1 calc R . .
H12C H 1.0203 0.1952 0.4860 0.058 Uiso 1 1 calc R . .
Ga1 Ga 1.245488(17) 0.128449(14) 0.642827(16) 0.02762(6) Uani 1 1 d . . .
Cl1 Cl 1.12181(4) 0.18300(4) 0.71554(4) 0.03884(13) Uani 1 1 d . . .
Cl2 Cl 1.18276(6) 0.01811(4) 0.59030(5) 0.05508(18) Uani 1 1 d . . .
Cl3 Cl 1.38679(4) 0.11057(4) 0.73987(4) 0.04869(17) Uani 1 1 d . . .
Cl4 Cl 1.28332(5) 0.19649(5) 0.52387(5) 0.0583(2) Uani 1 1 d . . .
C13A C 1.1261(4) 0.4181(4) 0.6561(4) 0.0631(13) Uani 0.556(3) 1 d PD A 1
H13A H 1.1606 0.4403 0.7156 0.076 Uiso 0.556(3) 1 calc PR A 1
H13B H 1.1468 0.3632 0.6544 0.076 Uiso 0.556(3) 1 calc PR A 1
Cl5A Cl 0.9848(3) 0.4240(5) 0.6570(6) 0.0665(14) Uani 0.556(3) 1 d PD A 1
Cl6A Cl 1.1743(2) 0.46536(17) 0.56079(18) 0.0912(9) Uani 0.556(3) 1 d PD A 1
C13B C 1.0644(6) 0.4622(5) 0.5781(6) 0.0631(13) Uani 0.353(5) 1 d PD B 2
H13C H 1.0267 0.4492 0.5156 0.076 Uiso 0.353(5) 1 calc PR B 2
H13D H 1.0650 0.5187 0.5865 0.076 Uiso 0.353(5) 1 calc PR B 2
Cl5B Cl 1.0076(7) 0.4150(8) 0.6709(10) 0.0753(18) Uani 0.353(5) 1 d PD B 2
Cl6B Cl 1.1934(3) 0.4237(7) 0.5921(4) 0.124(3) Uani 0.353(5) 1 d PD B 2
C13C C 1.1187(14) 0.4570(12) 0.626(3) 0.0631(13) Uani 0.091(5) 1 d PD C 3
H13E H 1.1299 0.5007 0.5839 0.076 Uiso 0.091(5) 1 calc PR C 3
H13F H 1.1430 0.4735 0.6916 0.076 Uiso 0.091(5) 1 calc PR C 3
Cl5C Cl 0.9812(14) 0.4376(10) 0.6194(12) 0.0753(18) Uani 0.091(5) 1 d PD C 3
Cl6C Cl 1.1990(10) 0.3799(5) 0.5966(8) 0.051(3) Uani 0.091(5) 1 d PD C 3

loop_
_atom_site_aniso_label
_atom_site_aniso_U_11
_atom_site_aniso_U_22
_atom_site_aniso_U_33
_atom_site_aniso_U_23
_atom_site_aniso_U_13
_atom_site_aniso_U_12
As1 0.02150(9) 0.02598(12) 0.02315(10) 0.00132(8) 0.00481(7) 0.00402(7)
N1 0.0213(7) 0.0213(9) 0.0211(7) -0.0004(6) 0.0024(6) 0.0010(6)
N2 0.0204(7) 0.0239(9) 0.0236(8) 0.0008(7) 0.0008(6) 0.0001(6)
Si1 0.0323(3) 0.0236(3) 0.0291(3) 0.0039(2) 0.0065(2) 0.0043(2)
Si2 0.0222(2) 0.0265(3) 0.0231(3) -0.0036(2) 0.00289(19) 0.0026(2)
Si3 0.0192(2) 0.0311(3) 0.0292(3) -0.0006(2) 0.0003(2) -0.0010(2)
Si4 0.0258(2) 0.0270(3) 0.0232(3) 0.0024(2) 0.0051(2) 0.0032(2)
C1 0.0609(16) 0.0357(15) 0.0674(18) 0.0181(13) 0.0276(14) 0.0021(12)
C2 0.0414(12) 0.0417(15) 0.0398(13) 0.0060(11) -0.0010(10) 0.0138(11)
C3 0.0576(15) 0.0296(14) 0.0462(14) -0.0083(11) -0.0017(12) 0.0101(11)
C4 0.0385(11) 0.0421(14) 0.0281(11) -0.0079(10) -0.0028(9) 0.0094(10)
C5 0.0294(10) 0.0452(15) 0.0347(11) -0.0026(10) 0.0112(8) 0.0044(9)
C6 0.0345(10) 0.0268(12) 0.0368(12) -0.0048(9) 0.0030(9) 0.0021(9)
C7 0.0286(10) 0.0331(13) 0.0432(13) -0.0018(10) 0.0052(9) -0.0069(9)
C8 0.0218(9) 0.0382(14) 0.0421(12) -0.0013(10) 0.0035(8) 0.0030(8)
C9 0.0301(10) 0.0540(17) 0.0397(13) -0.0021(12) -0.0085(9) -0.0033(10)
C10 0.0411(11) 0.0293(13) 0.0334(11) 0.0018(9) 0.0105(9) 0.0051(9)
C11 0.0486(13) 0.0361(14) 0.0264(10) 0.0009(9) 0.0084(9) 0.0100(10)
C12 0.0285(10) 0.0473(15) 0.0414(13) 0.0062(11) 0.0084(9) -0.0049(10)
Ga1 0.02513(10) 0.02945(14) 0.02893(12) 0.00243(9) 0.00593(8) -0.00190(9)
Cl1 0.0268(2) 0.0442(4) 0.0453(3) -0.0121(3) 0.0027(2) 0.0033(2)
Cl2 0.0790(5) 0.0379(4) 0.0520(4) -0.0156(3) 0.0244(3) -0.0145(3)
Cl3 0.0304(3) 0.0734(5) 0.0422(3) 0.0115(3) 0.0035(2) 0.0139(3)
Cl4 0.0423(3) 0.0780(5) 0.0539(4) 0.0345(4) 0.0015(3) -0.0188(3)
C13A 0.070(3) 0.053(3) 0.063(3) 0.004(2) -0.010(2) 0.002(2)
Cl5A 0.0485(13) 0.068(2) 0.085(4) -0.003(2) 0.014(2) -0.0118(14)
Cl6A 0.1148(19) 0.0981(19) 0.0680(14) -0.0106(12) 0.0450(13) -0.0247(14)
C13B 0.070(3) 0.053(3) 0.063(3) 0.004(2) -0.010(2) 0.002(2)
Cl5B 0.071(4) 0.080(4) 0.076(3) 0.000(2) 0.013(4) -0.020(3)
Cl6B 0.0528(17) 0.230(10) 0.091(3) 0.037(4) 0.0219(17) 0.007(4)
C13C 0.070(3) 0.053(3) 0.063(3) 0.004(2) -0.010(2) 0.002(2)
Cl5C 0.071(4) 0.080(4) 0.076(3) 0.000(2) 0.013(4) -0.020(3)
Cl6C 0.073(6) 0.034(5) 0.040(4) 0.001(3) -0.018(4) -0.011(4)

loop_
_atom_type_symbol
_atom_type_description
_atom_type_scat_dispersion_real
_atom_type_scat_dispersion_imag
_atom_type_scat_source
C C 0.0033 0.0016 'International Tables Vol C Tables 4.2.6.8 and 6.1.1.4'
H H 0.0000 0.0000 'International Tables Vol C Tables 4.2.6.8 and 6.1.1.4'
N N 0.0061 0.0033 'International Tables Vol C Tables 4.2.6.8 and 6.1.1.4'
Si Si 0.0817 0.0704 'International Tables Vol C Tables 4.2.6.8 and 6.1.1.4'
Cl Cl 0.1484 0.1585 'International Tables Vol C Tables 4.2.6.8 and 6.1.1.4'
Ga Ga 0.2307 1.6083 'International Tables Vol C Tables 4.2.6.8 and 6.1.1.4'
As As 0.0499 2.0058 'International Tables Vol C Tables 4.2.6.8 and 6.1.1.4'

loop_
_geom_angle_atom_site_label_1
_geom_angle_atom_site_label_2
_geom_angle_atom_site_label_3
_geom_angle
N2 As1 N1 108.88(7)
As1 N1 Si2 124.64(9)
As1 N1 Si1 113.64(8)
Si2 N1 Si1 119.57(9)
As1 N2 Si3 125.39(9)
As1 N2 Si4 112.94(8)
Si3 N2 Si4 119.98(9)
N1 Si1 C3 107.78(10)
N1 Si1 C1 107.64(10)
C3 Si1 C1 108.79(14)
N1 Si1 C2 113.32(10)
C3 Si1 C2 108.04(12)
C1 Si1 C2 111.15(13)
N1 Si2 C6 109.97(9)
N1 Si2 C5 112.22(9)
C6 Si2 C5 111.92(11)
N1 Si2 C4 107.20(9)
C6 Si2 C4 106.62(11)
C5 Si2 C4 108.64(11)
N2 Si3 C8 111.32(9)
N2 Si3 C7 109.86(9)
C8 Si3 C7 113.36(10)
N2 Si3 C9 107.84(9)
C8 Si3 C9 108.12(11)
C7 Si3 C9 106.06(11)
N2 Si4 C10 107.07(9)
N2 Si4 C11 112.22(10)
C10 Si4 C11 112.92(10)
N2 Si4 C12 108.03(9)
C10 Si4 C12 108.37(11)
C11 Si4 C12 108.08(11)
Si1 C1 H1A 109.5
Si1 C1 H1B 109.5
H1A C1 H1B 109.5
Si1 C1 H1C 109.5
H1A C1 H1C 109.5
H1B C1 H1C 109.5
Si1 C2 H2A 109.5
Si1 C2 H2B 109.5
H2A C2 H2B 109.5
Si1 C2 H2C 109.5
H2A C2 H2C 109.5
H2B C2 H2C 109.5
Si1 C3 H3A 109.5
Si1 C3 H3B 109.5
H3A C3 H3B 109.5
Si1 C3 H3C 109.5
H3A C3 H3C 109.5
H3B C3 H3C 109.5
Si2 C4 H4A 109.5
Si2 C4 H4B 109.5
H4A C4 H4B 109.5
Si2 C4 H4C 109.5
H4A C4 H4C 109.5
H4B C4 H4C 109.5
Si2 C5 H5A 109.5
Si2 C5 H5B 109.5
H5A C5 H5B 109.5
Si2 C5 H5C 109.5
H5A C5 H5C 109.5
H5B C5 H5C 109.5
Si2 C6 H6A 109.5
Si2 C6 H6B 109.5
H6A C6 H6B 109.5
Si2 C6 H6C 109.5
H6A C6 H6C 109.5
H6B C6 H6C 109.5
Si3 C7 H7A 109.5
Si3 C7 H7B 109.5
H7A C7 H7B 109.5
Si3 C7 H7C 109.5
H7A C7 H7C 109.5
H7B C7 H7C 109.5
Si3 C8 H8A 109.5
Si3 C8 H8B 109.5
H8A C8 H8B 109.5
Si3 C8 H8C 109.5
H8A C8 H8C 109.5
H8B C8 H8C 109.5
Si3 C9 H9A 109.5
Si3 C9 H9B 109.5
H9A C9 H9B 109.5
Si3 C9 H9C 109.5
H9A C9 H9C 109.5
H9B C9 H9C 109.5
Si4 C10 H10A 109.5
Si4 C10 H10B 109.5
H10A C10 H10B 109.5
Si4 C10 H10C 109.5
H10A C10 H10C 109.5
H10B C10 H10C 109.5
Si4 C11 H11A 109.5
Si4 C11 H11B 109.5
H11A C11 H11B 109.5
Si4 C11 H11C 109.5
H11A C11 H11C 109.5
H11B C11 H11C 109.5
Si4 C12 H12A 109.5
Si4 C12 H12B 109.5
H12A C12 H12B 109.5
Si4 C12 H12C 109.5
H12A C12 H12C 109.5
H12B C12 H12C 109.5
Cl4 Ga1 Cl3 110.15(3)
Cl4 Ga1 Cl1 111.18(3)
Cl3 Ga1 Cl1 110.13(2)
Cl4 Ga1 Cl2 108.43(3)
Cl3 Ga1 Cl2 109.81(3)
Cl1 Ga1 Cl2 107.08(3)
Cl6A C13A Cl5A 114.0(4)
Cl6A C13A H13A 108.8
Cl5A C13A H13A 108.8
Cl6A C13A H13B 108.8
Cl5A C13A H13B 108.8
H13A C13A H13B 107.6
Cl6B C13B Cl5B 100.4(5)
Cl6B C13B H13C 111.7
Cl5B C13B H13C 111.7
Cl6B C13B H13D 111.7
Cl5B C13B H13D 111.7
H13C C13B H13D 109.5
Cl6C C13C Cl5C 115.5(14)
Cl6C C13C H13E 108.4
Cl5C C13C H13E 108.4
Cl6C C13C H13F 108.4
Cl5C C13C H13F 108.4
H13E C13C H13F 107.5

loop_
_geom_bond_atom_site_label_1
_geom_bond_atom_site_label_2
_geom_bond_distance
As1 N2 1.7756(15)
As1 N1 1.7799(15)
N1 Si2 1.8066(16)
N1 Si1 1.8089(17)
N2 Si3 1.8106(15)
N2 Si4 1.8227(17)
Si1 C3 1.849(2)
Si1 C1 1.853(2)
Si1 C2 1.856(2)
Si2 C6 1.854(2)
Si2 C5 1.855(2)
Si2 C4 1.861(2)
Si3 C8 1.861(2)
Si3 C7 1.861(2)
Si3 C9 1.864(2)
Si4 C10 1.850(2)
Si4 C11 1.853(2)
Si4 C12 1.855(2)
C1 H1A 0.9800
C1 H1B 0.9800
C1 H1C 0.9800
C2 H2A 0.9800
C2 H2B 0.9800
C2 H2C 0.9800
C3 H3A 0.9800
C3 H3B 0.9800
C3 H3C 0.9800
C4 H4A 0.9800
C4 H4B 0.9800
C4 H4C 0.9800
C5 H5A 0.9800
C5 H5B 0.9800
C5 H5C 0.9800
C6 H6A 0.9800
C6 H6B 0.9800
C6 H6C 0.9800
C7 H7A 0.9800
C7 H7B 0.9800
C7 H7C 0.9800
C8 H8A 0.9800
C8 H8B 0.9800
C8 H8C 0.9800
C9 H9A 0.9800
C9 H9B 0.9800
C9 H9C 0.9800
C10 H10A 0.9800
C10 H10B 0.9800
C10 H10C 0.9800
C11 H11A 0.9800
C11 H11B 0.9800
C11 H11C 0.9800
C12 H12A 0.9800
C12 H12B 0.9800
C12 H12C 0.9800
Ga1 Cl4 2.1589(6)
Ga1 Cl3 2.1623(6)
Ga1 Cl1 2.1781(6)
Ga1 Cl2 2.1788(7)
C13A Cl6A 1.748(5)
C13A Cl5A 1.788(5)
C13A H13A 0.9900
C13A H13B 0.9900
C13B Cl6B 1.754(7)
C13B Cl5B 1.769(8)
C13B H13C 0.9900
C13B H13D 0.9900
C13C Cl6C 1.759(8)
C13C Cl5C 1.761(8)
C13C H13E 0.9900
C13C H13F 0.9900

loop_
_geom_torsion_atom_site_label_1
_geom_torsion_atom_site_label_2
_geom_torsion_atom_site_label_3
_geom_torsion_atom_site_label_4
_geom_torsion
N2 As1 N1 Si2 -50.02(12)
N2 As1 N1 Si1 146.80(8)
N1 As1 N2 Si3 -44.55(13)
N1 As1 N2 Si4 150.38(8)
As1 N1 Si1 C3 -29.34(13)
Si2 N1 Si1 C3 166.55(11)
As1 N1 Si1 C1 -146.52(12)
Si2 N1 Si1 C1 49.36(15)
As1 N1 Si1 C2 90.15(12)
Si2 N1 Si1 C2 -73.96(13)
As1 N1 Si2 C6 -8.61(13)
Si1 N1 Si2 C6 153.64(10)
As1 N1 Si2 C5 116.66(12)
Si1 N1 Si2 C5 -81.09(12)
As1 N1 Si2 C4 -124.15(12)
Si1 N1 Si2 C4 38.11(13)
As1 N2 Si3 C8 115.25(12)
Si4 N2 Si3 C8 -80.65(13)
As1 N2 Si3 C7 -11.15(15)
Si4 N2 Si3 C7 152.95(11)
As1 N2 Si3 C9 -126.31(13)
Si4 N2 Si3 C9 37.79(14)
As1 N2 Si4 C10 -142.89(10)
Si3 N2 Si4 C10 51.14(13)
As1 N2 Si4 C11 92.67(11)
Si3 N2 Si4 C11 -73.29(13)
As1 N2 Si4 C12 -26.37(13)
Si3 N2 Si4 C12 167.66(12)
